data_7112025
loop_
_publ_author_name
'Galit Parvari'
'Senthilmurugan Annamalai'
'Iris Borovoi'
'Helena Chechik'
'Mark Botoshansky'
'Doron Pappo'
'Ehud Keinan'

_publ_section_title
;
 Multifarenes: new modular cavitands
;
_journal_name_full Chem.Commun.
_journal_page_first 2494
_journal_paper_doi 10.1039/c3cc48284g
_journal_volume 50
_journal_year 2014
_chemical_formula_sum 'C30.25 H38.5 Cl0.5 N4 O2.5 S2'
_chemical_formula_weight 580.00
_chemical_name_common 'keinan-106 (Senthil)'
_chemical_name_systematic
; 
 ? 
;
_space_group_IT_number 15
_symmetry_cell_setting monoclinic
_symmetry_space_group_name_Hall '-C 2yc'
_symmetry_space_group_name_H-M 'C 1 2/c 1'
_atom_sites_solution_hydrogens geom
_atom_sites_solution_primary direct
_atom_sites_solution_secondary difmap
_audit_creation_method SHELXL-97
_cell_angle_alpha 90.00
_cell_angle_beta 120.20(3)
_cell_angle_gamma 90.00
_cell_formula_units_Z 8
_cell_length_a 27.239(6)
_cell_length_b 14.560(3)
_cell_length_c 19.951(4)
_cell_measurement_reflns_used 23656
_cell_measurement_temperature 293(2)
_cell_measurement_theta_max 25.05
_cell_measurement_theta_min 1.75
_cell_volume 6839(3)
_computing_cell_refinement 'DENZO HKL2000 (Otwinowski & Minor 1997)'
_computing_data_collection 'Collect (Nonius, 2006)'
_computing_data_reduction 'DENZO HKL2000 (Otwinowski & Minor 1997)'
_computing_molecular_graphics 'Mercury 2.4'
_computing_structure_refinement 'SHELXL-97 (Sheldrick, 1997)'
_computing_structure_solution 'SHELXS-97 (Sheldrick, 1997)'
_diffrn_ambient_temperature 293(2)
_diffrn_measured_fraction_theta_full 0.997
_diffrn_measured_fraction_theta_max 0.997
_diffrn_measurement_device_type 'Nonius KappaCCD'
_diffrn_measurement_method '\f- and \w-scans'
_diffrn_radiation_monochromator graphite
_diffrn_radiation_source 'fine-focus sealed tube'
_diffrn_radiation_type MoK\a
_diffrn_radiation_wavelength 0.71073
_diffrn_reflns_av_R_equivalents 0.0243
_diffrn_reflns_av_sigmaI/netI 0.0377
_diffrn_reflns_limit_h_max 32
_diffrn_reflns_limit_h_min -32
_diffrn_reflns_limit_k_max 17
_diffrn_reflns_limit_k_min -16
_diffrn_reflns_limit_l_max 23
_diffrn_reflns_limit_l_min -23
_diffrn_reflns_number 11571
_diffrn_reflns_theta_full 25.05
_diffrn_reflns_theta_max 25.05
_diffrn_reflns_theta_min 1.75
_diffrn_standards_interval_count 0
_diffrn_standards_interval_time 0
_diffrn_standards_number 0
_exptl_absorpt_coefficient_mu 0.226
_exptl_absorpt_correction_type none
_exptl_crystal_colour colorless
_exptl_crystal_density_diffrn 1.127
_exptl_crystal_density_method 'not measured'
_exptl_crystal_description prism
_exptl_crystal_F_000 2468
_exptl_crystal_size_max 0.56
_exptl_crystal_size_mid 0.44
_exptl_crystal_size_min 0.35
_refine_diff_density_max 0.817
_refine_diff_density_min -0.331
_refine_diff_density_rms 0.085
_refine_ls_extinction_coef 0.0013(6)
_refine_ls_extinction_expression Fc^*^=kFc[1+0.001xFc^2^\l^3^/sin(2\q)]^-1/4^
_refine_ls_extinction_method SHELXL
_refine_ls_goodness_of_fit_ref 1.073
_refine_ls_hydrogen_treatment mixed
_refine_ls_matrix_type full
_refine_ls_number_parameters 367
_refine_ls_number_reflns 6051
_refine_ls_number_restraints 1
_refine_ls_restrained_S_all 1.075
_refine_ls_R_factor_all 0.1092
_refine_ls_R_factor_gt 0.0842
_refine_ls_shift/su_max 0.023
_refine_ls_shift/su_mean 0.003
_refine_ls_structure_factor_coef Fsqd
_refine_ls_weighting_details 'calc w=1/[\s^2^(Fo^2^)+(0.1900P)^2^+0.0000P] where P=(Fo^2^+2Fc^2^)/3'
_refine_ls_weighting_scheme calc
_refine_ls_wR_factor_gt 0.2504
_refine_ls_wR_factor_ref 0.2704
_reflns_number_gt 4061
_reflns_number_total 6051
_reflns_threshold_expression >2sigma(I)
_cod_data_source_file c3cc48284g.txt
_cod_data_source_block Keinan-106
_cod_original_cell_volume 6839(2)
_cod_original_sg_symbol_H-M 'C 2/c'
_cod_original_formula_sum 'C30.25 H38.50 Cl0.50 N4 O0.50 O2 S2'
_cod_database_code 7112025

loop_
_symmetry_equiv_pos_as_xyz
'x, y, z'
'-x, y, -z+1/2'
'x+1/2, y+1/2, z'
'-x+1/2, y+1/2, -z+1/2'
'-x, -y, -z'
'x, -y, z-1/2'
'-x+1/2, -y+1/2, -z'
'x+1/2, -y+1/2, z-1/2'

loop_
_atom_site_label
_atom_site_type_symbol
_atom_site_fract_x
_atom_site_fract_y
_atom_site_fract_z
_atom_site_U_iso_or_equiv
_atom_site_adp_type
_atom_site_occupancy
_atom_site_symmetry_multiplicity
_atom_site_calc_flag
_atom_site_refinement_flags
S1 S 0.67903(4) 0.24679(6) 0.05539(5) 0.0706(3) Uani 1 1 d .
S2 S 0.68119(5) 0.01396(9) 0.27850(6) 0.0922(4) Uani 1 1 d .
O1 O 0.75779(9) 0.12848(18) 0.21688(13) 0.0759(7) Uani 1 1 d .
O2 O 0.64888(12) 0.03799(17) 0.08840(14) 0.0784(7) Uani 1 1 d .
N1 N 0.70685(10) 0.10354(17) -0.00478(14) 0.0563(6) Uani 1 1 d .
N2 N 0.77981(10) 0.17493(17) 0.08888(14) 0.0568(6) Uani 1 1 d .
N3 N 0.78070(12) -0.0497(2) 0.30042(17) 0.0741(8) Uani 1 1 d .
N4 N 0.70651(13) -0.1205(2) 0.20829(18) 0.0739(8) Uani 1 1 d .
C1 C 0.72290(12) 0.17390(19) 0.04650(16) 0.0518(7) Uani 1 1 d .
C2 C 0.75490(14) 0.0536(3) 0.0020(2) 0.0683(9) Uani 1 1 d .
H2A H 0.7582 0.0620 -0.0437 0.082 Uiso 1 1 calc R
H2B H 0.7517 -0.0114 0.0095 0.082 Uiso 1 1 calc R
C3 C 0.80495(14) 0.0952(2) 0.0725(2) 0.0662(8) Uani 1 1 d .
H3A H 0.8210 0.0525 0.1156 0.079 Uiso 1 1 calc R
H3B H 0.8343 0.1138 0.0614 0.079 Uiso 1 1 calc R
C4 C 0.81367(14) 0.2339(2) 0.15499(18) 0.0656(9) Uani 1 1 d .
H4A H 0.7890 0.2788 0.1590 0.079 Uiso 1 1 calc R
H4B H 0.8409 0.2668 0.1463 0.079 Uiso 1 1 calc R
C5 C 0.84525(12) 0.1818(2) 0.23080(16) 0.0557(7) Uani 1 1 d .
C6 C 0.81606(13) 0.1300(2) 0.25876(17) 0.0607(8) Uani 1 1 d .
C7 C 0.84549(14) 0.0818(2) 0.32763(18) 0.0662(9) Uani 1 1 d .
C8 C 0.90409(14) 0.0891(3) 0.37022(19) 0.0706(9) Uani 1 1 d .
H8 H 0.9236 0.0564 0.4164 0.085 Uiso 1 1 calc R
C9 C 0.93507(14) 0.1432(2) 0.34712(19) 0.0672(8) Uani 1 1 d .
C10 C 0.90369(13) 0.1875(2) 0.27543(18) 0.0614(8) Uani 1 1 d .
H10 H 0.9231 0.2223 0.2570 0.074 Uiso 1 1 calc R
C11 C 0.99902(15) 0.1554(4) 0.3984(2) 0.0937(13) Uani 1 1 d .
C12 C 1.0137(3) 0.1788(13) 0.4788(4) 0.289(9) Uani 1 1 d .
H12A H 0.9923 0.1405 0.4941 0.433 Uiso 1 1 calc R
H12B H 1.0046 0.2421 0.4810 0.433 Uiso 1 1 calc R
H12C H 1.0536 0.1690 0.5133 0.433 Uiso 1 1 calc R
C13 C 1.0242(2) 0.2179(6) 0.3695(4) 0.170(3) Uani 1 1 d .
H13A H 1.0134 0.2014 0.3172 0.255 Uiso 1 1 calc R
H13B H 1.0648 0.2153 0.4015 0.255 Uiso 1 1 calc R
H13C H 1.0113 0.2791 0.3702 0.255 Uiso 1 1 calc R
C14 C 1.0262(3) 0.0656(7) 0.4154(10) 0.326(11) Uani 1 1 d .
H14A H 1.0088 0.0262 0.4361 0.489 Uiso 1 1 calc R
H14B H 1.0659 0.0722 0.4527 0.489 Uiso 1 1 calc R
H14C H 1.0218 0.0392 0.3686 0.489 Uiso 1 1 calc R
C15 C 0.81396(17) 0.0208(3) 0.3558(2) 0.0861(12) Uani 1 1 d .
H15A H 0.8413 -0.0080 0.4042 0.103 Uiso 1 1 calc R
H15B H 0.7891 0.0586 0.3658 0.103 Uiso 1 1 calc R
C16 C 0.72332(15) -0.0537(3) 0.26198(19) 0.0695(9) Uani 1 1 d .
C17 C 0.80507(17) -0.1165(3) 0.2716(3) 0.0880(12) Uani 1 1 d .
H17A H 0.8284 -0.1605 0.3116 0.106 Uiso 1 1 calc R
H17B H 0.8280 -0.0867 0.2532 0.106 Uiso 1 1 calc R
C18 C 0.75456(18) -0.1617(3) 0.2068(3) 0.0947(12) Uani 1 1 d .
H18A H 0.7527 -0.1500 0.1577 0.114 Uiso 1 1 calc R
H18B H 0.7556 -0.2276 0.2149 0.114 Uiso 1 1 calc R
C19 C 0.64822(16) -0.1380(3) 0.1480(2) 0.0809(11) Uani 1 1 d .
H19A H 0.6230 -0.0972 0.1549 0.097 Uiso 1 1 calc R
H19B H 0.6381 -0.2007 0.1523 0.097 Uiso 1 1 calc R
C20 C 0.64064(14) -0.1234(2) 0.06807(19) 0.0666(9) Uani 1 1 d .
C21 C 0.64316(13) -0.0357(2) 0.04242(19) 0.0636(8) Uani 1 1 d .
C22 C 0.64134(13) -0.0230(2) -0.02857(18) 0.0606(8) Uani 1 1 d .
C23 C 0.63402(13) -0.0998(2) -0.0742(2) 0.0648(8) Uani 1 1 d .
H23 H 0.6323 -0.0917 -0.1216 0.078 Uiso 1 1 calc R
C24 C 0.62925(14) -0.1876(2) -0.0519(2) 0.0712(9) Uani 1 1 d .
C25 C 0.63333(14) -0.1974(2) 0.0205(2) 0.0712(9) Uani 1 1 d .
H25 H 0.6310 -0.2560 0.0372 0.085 Uiso 1 1 calc R
C26 C 0.62113(18) -0.2716(3) -0.1027(3) 0.0859(11) Uani 1 1 d .
C27 C 0.5643(5) -0.3123(8) -0.1269(8) 0.300(9) Uani 1 1 d .
H27A H 0.5362 -0.2646 -0.1459 0.449 Uiso 1 1 calc R
H27B H 0.5653 -0.3418 -0.0833 0.449 Uiso 1 1 calc R
H27C H 0.5550 -0.3566 -0.1672 0.449 Uiso 1 1 calc R
C28 C 0.6714(7) -0.3300(8) -0.0644(6) 0.389(13) Uani 1 1 d .
H28A H 0.7048 -0.2935 -0.0487 0.584 Uiso 1 1 calc R
H28B H 0.6692 -0.3769 -0.0996 0.584 Uiso 1 1 calc R
H28C H 0.6733 -0.3580 -0.0196 0.584 Uiso 1 1 calc R
C29 C 0.6094(5) -0.2450(4) -0.1835(4) 0.201(5) Uani 1 1 d .
H29A H 0.5764 -0.2062 -0.2080 0.301 Uiso 1 1 calc R
H29B H 0.6028 -0.2994 -0.2141 0.301 Uiso 1 1 calc R
H29C H 0.6415 -0.2125 -0.1792 0.301 Uiso 1 1 calc R
C30 C 0.64911(14) 0.0708(2) -0.05283(18) 0.0652(8) Uani 1 1 d .
H30A H 0.6400 0.0689 -0.1065 0.078 Uiso 1 1 calc R
H30B H 0.6231 0.1133 -0.0492 0.078 Uiso 1 1 calc R
Cl1 Cl 0.0144(3) 0.5273(8) 0.1901(8) 0.398(8) Uani 0.50 1 d PD
C31 C 0.0000 0.438(2) 0.2500 0.246(17) Uani 0.50 2 d SPD
H31A H 0.0328 0.3997 0.2820 0.295 Uiso 0.25 1 calc PR
H31B H -0.0328 0.3997 0.2180 0.295 Uiso 0.25 1 calc PR
O32 O 0.0086(7) 0.524(3) 0.0566(19) 0.63(4) Uani 0.50 1 d P

loop_
_atom_site_aniso_label
_atom_site_aniso_U_11
_atom_site_aniso_U_22
_atom_site_aniso_U_33
_atom_site_aniso_U_23
_atom_site_aniso_U_13
_atom_site_aniso_U_12
S1 0.0771(6) 0.0623(6) 0.0748(6) 0.0072(4) 0.0400(5) 0.0182(4)
S2 0.0891(7) 0.1283(10) 0.0763(7) 0.0041(6) 0.0542(6) 0.0070(6)
O1 0.0576(13) 0.0927(17) 0.0676(14) 0.0176(12) 0.0242(11) -0.0071(11)
O2 0.1071(19) 0.0699(15) 0.0710(14) -0.0068(12) 0.0543(14) -0.0096(13)
N1 0.0598(14) 0.0508(14) 0.0532(13) 0.0003(11) 0.0247(11) 0.0004(11)
N2 0.0569(14) 0.0566(14) 0.0503(13) 0.0041(10) 0.0221(11) 0.0042(11)
N3 0.0685(17) 0.085(2) 0.0708(17) 0.0150(15) 0.0364(15) -0.0045(15)
N4 0.0739(17) 0.0815(19) 0.0731(18) 0.0087(15) 0.0420(15) -0.0073(15)
C1 0.0615(17) 0.0466(15) 0.0489(14) 0.0094(12) 0.0289(13) 0.0055(12)
C2 0.073(2) 0.065(2) 0.074(2) -0.0055(16) 0.0428(17) 0.0046(15)
C3 0.0684(19) 0.0646(19) 0.0685(19) 0.0059(15) 0.0367(16) 0.0113(15)
C4 0.0691(19) 0.0544(17) 0.0594(18) 0.0026(14) 0.0219(16) -0.0053(14)
C5 0.0595(16) 0.0543(16) 0.0481(15) 0.0008(12) 0.0230(13) 0.0001(13)
C6 0.0561(17) 0.0681(19) 0.0507(16) -0.0026(14) 0.0214(14) -0.0016(14)
C7 0.0639(18) 0.081(2) 0.0523(17) 0.0069(15) 0.0286(15) -0.0015(16)
C8 0.0649(19) 0.082(2) 0.0561(18) 0.0137(16) 0.0238(15) 0.0028(16)
C9 0.0609(17) 0.074(2) 0.0644(19) 0.0118(16) 0.0295(15) 0.0051(15)
C10 0.0636(18) 0.0595(18) 0.0633(18) 0.0061(14) 0.0335(15) 0.0024(14)
C11 0.0557(19) 0.126(4) 0.084(3) 0.034(2) 0.0241(19) 0.013(2)
C12 0.082(4) 0.64(3) 0.118(5) -0.123(10) 0.029(4) -0.093(9)
C13 0.072(3) 0.239(8) 0.131(5) 0.070(5) 0.001(3) -0.056(4)
C14 0.080(4) 0.203(9) 0.58(3) 0.173(14) 0.081(8) 0.041(5)
C15 0.078(2) 0.123(3) 0.0541(18) 0.012(2) 0.0305(18) -0.016(2)
C16 0.076(2) 0.083(2) 0.0589(18) 0.0186(18) 0.0410(17) -0.0038(17)
C17 0.076(2) 0.097(3) 0.092(3) 0.022(2) 0.043(2) 0.009(2)
C18 0.090(3) 0.075(2) 0.129(4) 0.003(2) 0.063(3) 0.000(2)
C19 0.078(2) 0.093(3) 0.076(2) 0.0075(19) 0.0416(19) -0.0219(19)
C20 0.0692(19) 0.067(2) 0.0642(19) 0.0050(15) 0.0339(16) -0.0106(15)
C21 0.0649(18) 0.067(2) 0.0600(18) -0.0047(15) 0.0320(15) -0.0049(15)
C22 0.0591(17) 0.0638(19) 0.0564(17) 0.0026(14) 0.0271(14) -0.0034(14)
C23 0.0665(19) 0.0616(19) 0.0653(18) -0.0004(15) 0.0324(16) -0.0023(14)
C24 0.0660(19) 0.061(2) 0.083(2) -0.0058(16) 0.0343(17) -0.0021(15)
C25 0.076(2) 0.060(2) 0.078(2) 0.0055(17) 0.0393(18) -0.0074(16)
C26 0.094(3) 0.065(2) 0.095(3) -0.017(2) 0.045(2) -0.004(2)
C27 0.312(14) 0.270(13) 0.404(18) -0.264(14) 0.245(14) -0.192(12)
C28 0.47(2) 0.236(11) 0.196(9) -0.099(8) -0.032(11) 0.240(14)
C29 0.357(14) 0.102(5) 0.112(5) -0.022(4) 0.096(7) 0.014(6)
C30 0.0655(18) 0.0601(19) 0.0563(17) 0.0050(14) 0.0204(15) -0.0023(14)
Cl1 0.144(5) 0.367(11) 0.432(16) -0.078(10) -0.041(7) 0.034(6)
C31 0.25(4) 0.35(5) 0.079(11) 0.000 0.045(16) 0.000
O32 0.145(11) 1.08(7) 0.73(6) 0.71(6) 0.27(3) 0.30(3)

loop_
_atom_type_symbol
_atom_type_description
_atom_type_scat_dispersion_real
_atom_type_scat_dispersion_imag
_atom_type_scat_source
C C 0.0033 0.0016 'International Tables Vol C Tables 4.2.6.8 and 6.1.1.4'
H H 0.0000 0.0000 'International Tables Vol C Tables 4.2.6.8 and 6.1.1.4'
N N 0.0061 0.0033 'International Tables Vol C Tables 4.2.6.8 and 6.1.1.4'
O O 0.0106 0.0060 'International Tables Vol C Tables 4.2.6.8 and 6.1.1.4'
S S 0.1246 0.1234 'International Tables Vol C Tables 4.2.6.8 and 6.1.1.4'
Cl Cl 0.1484 0.1585 'International Tables Vol C Tables 4.2.6.8 and 6.1.1.4'
O O 0.0106 0.0060 'International Tables Vol C Tables 4.2.6.8 and 6.1.1.4'

loop_
_geom_angle_atom_site_label_1
_geom_angle_atom_site_label_2
_geom_angle_atom_site_label_3
_geom_angle
_geom_angle_site_symmetry_1
_geom_angle_site_symmetry_3
C1 N1 C2 112.1(2) . .
C1 N1 C30 125.3(3) . .
C2 N1 C30 121.9(3) . .
C1 N2 C4 125.8(3) . .
C1 N2 C3 111.8(2) . .
C4 N2 C3 121.1(2) . .
C16 N3 C15 124.4(4) . .
C16 N3 C17 112.1(3) . .
C15 N3 C17 122.9(3) . .
C16 N4 C19 125.4(3) . .
C16 N4 C18 111.4(3) . .
C19 N4 C18 122.0(4) . .
N2 C1 N1 108.4(2) . .
N2 C1 S1 125.9(2) . .
N1 C1 S1 125.7(2) . .
N1 C2 C3 103.8(3) . .
N1 C2 H2A 111.0 . .
C3 C2 H2A 111.0 . .
N1 C2 H2B 111.0 . .
C3 C2 H2B 111.0 . .
H2A C2 H2B 109.0 . .
N2 C3 C2 102.8(3) . .
N2 C3 H3A 111.2 . .
C2 C3 H3A 111.2 . .
N2 C3 H3B 111.2 . .
C2 C3 H3B 111.2 . .
H3A C3 H3B 109.1 . .
N2 C4 C5 113.2(2) . .
N2 C4 H4A 108.9 . .
C5 C4 H4A 108.9 . .
N2 C4 H4B 108.9 . .
C5 C4 H4B 108.9 . .
H4A C4 H4B 107.7 . .
C10 C5 C6 118.5(3) . .
C10 C5 C4 120.3(3) . .
C6 C5 C4 121.1(3) . .
O1 C6 C7 120.7(3) . .
O1 C6 C5 118.7(3) . .
C7 C6 C5 120.5(3) . .
C6 C7 C8 118.9(3) . .
C6 C7 C15 120.6(3) . .
C8 C7 C15 120.5(3) . .
C7 C8 C9 123.0(3) . .
C7 C8 H8 118.5 . .
C9 C8 H8 118.5 . .
C8 C9 C10 116.0(3) . .
C8 C9 C11 121.5(3) . .
C10 C9 C11 122.4(3) . .
C5 C10 C9 122.9(3) . .
C5 C10 H10 118.5 . .
C9 C10 H10 118.5 . .
C13 C11 C14 112.1(7) . .
C13 C11 C12 111.6(7) . .
C14 C11 C12 97.2(9) . .
C13 C11 C9 115.1(3) . .
C14 C11 C9 109.1(5) . .
C12 C11 C9 110.3(4) . .
C11 C12 H12A 109.5 . .
C11 C12 H12B 109.5 . .
H12A C12 H12B 109.5 . .
C11 C12 H12C 109.5 . .
H12A C12 H12C 109.5 . .
H12B C12 H12C 109.5 . .
C11 C13 H13A 109.5 . .
C11 C13 H13B 109.5 . .
H13A C13 H13B 109.5 . .
C11 C13 H13C 109.5 . .
H13A C13 H13C 109.5 . .
H13B C13 H13C 109.5 . .
C11 C14 H14A 109.5 . .
C11 C14 H14B 109.5 . .
H14A C14 H14B 109.5 . .
C11 C14 H14C 109.5 . .
H14A C14 H14C 109.5 . .
H14B C14 H14C 109.5 . .
N3 C15 C7 112.7(3) . .
N3 C15 H15A 109.1 . .
C7 C15 H15A 109.1 . .
N3 C15 H15B 109.1 . .
C7 C15 H15B 109.1 . .
H15A C15 H15B 107.8 . .
N3 C16 N4 108.4(3) . .
N3 C16 S2 125.3(3) . .
N4 C16 S2 126.3(3) . .
N3 C17 C18 103.5(3) . .
N3 C17 H17A 111.1 . .
C18 C17 H17A 111.1 . .
N3 C17 H17B 111.1 . .
C18 C17 H17B 111.1 . .
H17A C17 H17B 109.0 . .
N4 C18 C17 104.4(4) . .
N4 C18 H18A 110.9 . .
C17 C18 H18A 110.9 . .
N4 C18 H18B 110.9 . .
C17 C18 H18B 110.9 . .
H18A C18 H18B 108.9 . .
N4 C19 C20 111.1(3) . .
N4 C19 H19A 109.4 . .
C20 C19 H19A 109.4 . .
N4 C19 H19B 109.4 . .
C20 C19 H19B 109.4 . .
H19A C19 H19B 108.0 . .
C25 C20 C21 118.6(3) . .
C25 C20 C19 120.6(3) . .
C21 C20 C19 120.7(3) . .
O2 C21 C20 118.9(3) . .
O2 C21 C22 120.4(3) . .
C20 C21 C22 120.6(3) . .
C23 C22 C21 118.3(3) . .
C23 C22 C30 121.2(3) . .
C21 C22 C30 120.5(3) . .
C24 C23 C22 122.6(3) . .
C24 C23 H23 118.7 . .
C22 C23 H23 118.7 . .
C23 C24 C25 117.1(3) . .
C23 C24 C26 122.1(4) . .
C25 C24 C26 120.8(3) . .
C20 C25 C24 122.6(3) . .
C20 C25 H25 118.7 . .
C24 C25 H25 118.7 . .
C28 C26 C27 119.0(10) . .
C28 C26 C29 110.2(9) . .
C27 C26 C29 97.3(7) . .
C28 C26 C24 109.4(5) . .
C27 C26 C24 108.2(4) . .
C29 C26 C24 112.3(4) . .
C26 C27 H27A 109.5 . .
C26 C27 H27B 109.5 . .
H27A C27 H27B 109.5 . .
C26 C27 H27C 109.5 . .
H27A C27 H27C 109.5 . .
H27B C27 H27C 109.5 . .
C26 C28 H28A 109.5 . .
C26 C28 H28B 109.5 . .
H28A C28 H28B 109.5 . .
C26 C28 H28C 109.5 . .
H28A C28 H28C 109.5 . .
H28B C28 H28C 109.5 . .
C26 C29 H29A 109.5 . .
C26 C29 H29B 109.5 . .
H29A C29 H29B 109.5 . .
C26 C29 H29C 109.5 . .
H29A C29 H29C 109.5 . .
H29B C29 H29C 109.5 . .
N1 C30 C22 111.6(3) . .
N1 C30 H30A 109.3 . .
C22 C30 H30A 109.3 . .
N1 C30 H30B 109.3 . .
C22 C30 H30B 109.3 . .
H30A C30 H30B 108.0 . .
Cl1 C31 Cl1 95.5(18) . 2
Cl1 C31 H31A 112.6 . .
Cl1 C31 H31A 112.6 2 .
Cl1 C31 H31B 112.6 . .
Cl1 C31 H31B 112.6 2 .
H31A C31 H31B 110.1 . .

loop_
_geom_bond_atom_site_label_1
_geom_bond_atom_site_label_2
_geom_bond_distance
_geom_bond_site_symmetry_2
S1 C1 1.673(3) .
S2 C16 1.666(4) .
O1 C6 1.372(4) .
O2 C21 1.369(4) .
N1 C1 1.356(4) .
N1 C2 1.442(4) .
N1 C30 1.450(4) .
N2 C1 1.341(4) .
N2 C4 1.450(4) .
N2 C3 1.465(4) .
N3 C16 1.352(4) .
N3 C15 1.444(5) .
N3 C17 1.449(5) .
N4 C16 1.345(5) .
N4 C19 1.453(5) .
N4 C18 1.454(5) .
C2 C3 1.508(5) .
C2 H2A 0.9700 .
C2 H2B 0.9700 .
C3 H3A 0.9700 .
C3 H3B 0.9700 .
C4 C5 1.514(4) .
C4 H4A 0.9700 .
C4 H4B 0.9700 .
C5 C10 1.381(4) .
C5 C6 1.399(4) .
C6 C7 1.384(5) .
C7 C8 1.385(5) .
C7 C15 1.525(5) .
C8 C9 1.392(5) .
C8 H8 0.9300 .
C9 C10 1.401(5) .
C9 C11 1.523(5) .
C10 H10 0.9300 .
C11 C13 1.424(7) .
C11 C14 1.456(10) .
C11 C12 1.486(9) .
C12 H12A 0.9600 .
C12 H12B 0.9600 .
C12 H12C 0.9600 .
C13 H13A 0.9600 .
C13 H13B 0.9600 .
C13 H13C 0.9600 .
C14 H14A 0.9600 .
C14 H14B 0.9600 .
C14 H14C 0.9600 .
C15 H15A 0.9700 .
C15 H15B 0.9700 .
C17 C18 1.486(6) .
C17 H17A 0.9700 .
C17 H17B 0.9700 .
C18 H18A 0.9700 .
C18 H18B 0.9700 .
C19 C20 1.515(5) .
C19 H19A 0.9700 .
C19 H19B 0.9700 .
C20 C25 1.383(5) .
C20 C21 1.390(5) .
C21 C22 1.404(5) .
C22 C23 1.392(5) .
C22 C30 1.499(4) .
C23 C24 1.382(5) .
C23 H23 0.9300 .
C24 C25 1.399(5) .
C24 C26 1.532(5) .
C25 H25 0.9300 .
C26 C28 1.459(10) .
C26 C27 1.492(10) .
C26 C29 1.526(9) .
C27 H27A 0.9600 .
C27 H27B 0.9600 .
C27 H27C 0.9600 .
C28 H28A 0.9600 .
C28 H28B 0.9600 .
C28 H28C 0.9600 .
C29 H29A 0.9600 .
C29 H29B 0.9600 .
C29 H29C 0.9600 .
C30 H30A 0.9700 .
C30 H30B 0.9700 .
Cl1 C31 1.935(17) .
C31 Cl1 1.936(17) 2
C31 H31A 0.9700 .
C31 H31B 0.9700 .
